data_7101126
loop_
_publ_author_name
'Dominic S. Wright'
'Carmen Soria Alvarez'
'Felipe Garcia'
'Alexander Hopkins'
'Simon M. Humphrey'
'Richard A. Kowenicki'
'Richard A. Layfield'
'M. McPartlin'
'Robert Raja'
'Michael C. Rogers'
'Anthony Woods'

_publ_section_title
;
A Simple Route to Heterometallic Transition
Metal/Aluminium(III) Complexes via Transfer of the [MeAl(2-py)3]- anion
(2-py== 2-pyridyl)
;
_journal_issue 2
_journal_name_full 'Chemical Communications'
_journal_paper_doi 10.1039/b413488e
_journal_year 2005
_chemical_formula_sum 'C36 H38 Al2 Mn N6 O'
_chemical_formula_weight 679.62
_chemical_name_systematic
;
?
;
_space_group_IT_number 9
_symmetry_cell_setting monoclinic
_symmetry_space_group_name_Hall 'C -2yc'
_symmetry_space_group_name_H-M 'C 1 c 1'
_atom_sites_solution_hydrogens geom
_atom_sites_solution_primary direct
_atom_sites_solution_secondary difmap
_audit_creation_method SHELXL-97
_cell_angle_alpha 90.00
_cell_angle_beta 91.97(3)
_cell_angle_gamma 90.00
_cell_formula_units_Z 4
_cell_length_a 9.2658(19)
_cell_length_b 24.167(5)
_cell_length_c 15.877(3)
_cell_measurement_reflns_used 13966
_cell_measurement_temperature 293(2)
_cell_measurement_theta_max 27.488
_cell_measurement_theta_min 1.00
_cell_volume 3553.1(12)
_computing_cell_refinement 'HKL Scalepack (Otwinowski & Minor 1997)'
_computing_data_collection 'Collect (Nonius B.V. 1998)'
_computing_data_reduction
;
HKL Denzo and Scalepack (Otwinowski & Minor 1997)
;
_computing_publication_material 'SHELXL-97 (Sheldrick 1997)'
_computing_structure_refinement 'SHELXL-97 (Sheldrick 1997)'
_computing_structure_solution 'SIR-92 (Altomare et al. 1994)'
_diffrn_ambient_temperature 293(2)
_diffrn_measured_fraction_theta_full 0.971
_diffrn_measured_fraction_theta_max 0.971
_diffrn_measurement_device_type 'Nonius Kappa CCD'
_diffrn_measurement_method 'Thin slice \w and \f scans'
_diffrn_radiation_monochromator graphite
_diffrn_radiation_source 'fine-focus sealed tube'
_diffrn_radiation_type MoK\a
_diffrn_radiation_wavelength 0.71073
_diffrn_reflns_av_R_equivalents 0.0673
_diffrn_reflns_av_sigmaI/netI 0.0663
_diffrn_reflns_limit_h_max 10
_diffrn_reflns_limit_h_min -10
_diffrn_reflns_limit_k_max 27
_diffrn_reflns_limit_k_min -25
_diffrn_reflns_limit_l_max 16
_diffrn_reflns_limit_l_min -18
_diffrn_reflns_number 9511
_diffrn_reflns_theta_full 24.00
_diffrn_reflns_theta_max 24.00
_diffrn_reflns_theta_min 3.54
_diffrn_standards_number 0
_exptl_absorpt_coefficient_mu 0.458
_exptl_absorpt_correction_T_max 0.928
_exptl_absorpt_correction_T_min 0.805
_exptl_absorpt_correction_type multi-scan
_exptl_absorpt_process_details
;
multi-scan from symmetry-related measurements
Sortav (Blessing 1995)
;
_exptl_crystal_density_diffrn 1.270
_exptl_crystal_density_method 'not measured'
_exptl_crystal_F_000 1420
_exptl_crystal_size_max 0.21
_exptl_crystal_size_mid 0.16
_exptl_crystal_size_min 0.16
_refine_diff_density_max 0.868
_refine_diff_density_min -0.348
_refine_diff_density_rms 0.097
_refine_ls_abs_structure_details 'Flack H D (1983), Acta Cryst. A39, 876-881'
_refine_ls_abs_structure_Flack 0.48(3)
_refine_ls_extinction_method none
_refine_ls_goodness_of_fit_ref 1.051
_refine_ls_hydrogen_treatment mixed
_refine_ls_matrix_type full
_refine_ls_number_parameters 428
_refine_ls_number_reflns 4469
_refine_ls_number_restraints 66
_refine_ls_restrained_S_all 1.050
_refine_ls_R_factor_all 0.0745
_refine_ls_R_factor_gt 0.0691
_refine_ls_shift/su_max 0.059
_refine_ls_shift/su_mean 0.011
_refine_ls_structure_factor_coef Fsqd
_refine_ls_weighting_details 'calc w==1/[\s^2^(Fo^2^)+(0.1132P)^2^+11.4513P] where P==(Fo^2^+2Fc^2^)/3'
_refine_ls_weighting_scheme calc
_refine_ls_wR_factor_gt 0.1732
_refine_ls_wR_factor_ref 0.1786
_reflns_number_gt 4127
_reflns_number_total 4469
_reflns_threshold_expression >2sigma(I)
_cod_data_source_file b413488e.txt
_cod_original_sg_symbol_H-M Cc
_cod_database_code 7101126

loop_
_symmetry_equiv_pos_as_xyz
'x, y, z'
'x, -y, z+1/2'
'x+1/2, y+1/2, z'
'x+1/2, -y+1/2, z+1/2'

loop_
_atom_site_label
_atom_site_type_symbol
_atom_site_fract_x
_atom_site_fract_y
_atom_site_fract_z
_atom_site_U_iso_or_equiv
_atom_site_adp_type
_atom_site_occupancy
_atom_site_symmetry_multiplicity
_atom_site_calc_flag
_atom_site_refinement_flags
_atom_site_disorder_assembly
_atom_site_disorder_group
Mn1 Mn 0.71062(11) 0.58662(4) -0.12975(7) 0.0217(3) Uani 1 1 d D A 1
Al1 Al 0.46471(18) 0.48317(7) -0.19112(12) 0.0220(5) Uani 1 1 d D A 1
C1 C 0.3224(7) 0.4249(3) -0.2231(5) 0.0404(18) Uani 1 1 d D A 1
H1A H 0.3493 0.4079 -0.2749 0.061 Uiso 1 1 calc R A 1
H1B H 0.2283 0.4412 -0.2305 0.061 Uiso 1 1 calc R A 1
H1C H 0.3206 0.3974 -0.1794 0.061 Uiso 1 1 calc R A 1
C11 C 0.6523(5) 0.4531(2) -0.1425(4) 0.0276(16) Uani 1 1 d D A 1
C12 C 0.6893(7) 0.3976(3) -0.1317(5) 0.0287(15) Uani 1 1 d . A 1
H12 H 0.6239 0.3708 -0.1504 0.034 Uiso 1 1 calc R A 1
C13 C 0.8169(8) 0.3808(3) -0.0950(5) 0.0355(19) Uani 1 1 d U A 1
H13 H 0.8378 0.3435 -0.0880 0.043 Uiso 1 1 calc R A 1
C14 C 0.9160(7) 0.4216(3) -0.0681(5) 0.0373(18) Uani 1 1 d . A 1
H14 H 1.0040 0.4120 -0.0421 0.045 Uiso 1 1 calc R A 1
C15 C 0.8794(8) 0.4754(3) -0.0811(5) 0.0352(17) Uani 1 1 d . A 1
H15 H 0.9465 0.5023 -0.0644 0.042 Uiso 1 1 calc R A 1
N1 N 0.7523(5) 0.49293(14) -0.1165(4) 0.0234(12) Uani 1 1 d D A 1
C21 C 0.3970(6) 0.5347(2) -0.1010(3) 0.0226(14) Uani 1 1 d D A 1
C22 C 0.2661(7) 0.5280(3) -0.0625(5) 0.0289(16) Uani 1 1 d . A 1
H22 H 0.2062 0.4988 -0.0789 0.035 Uiso 1 1 calc R A 1
C23 C 0.2223(7) 0.5639(3) 0.0002(4) 0.0271(15) Uani 1 1 d . A 1
H23 H 0.1346 0.5588 0.0259 0.032 Uiso 1 1 calc R A 1
C24 C 0.3138(8) 0.6079(3) 0.0235(5) 0.0332(16) Uani 1 1 d . A 1
H24 H 0.2887 0.6332 0.0647 0.040 Uiso 1 1 calc R A 1
C25 C 0.4405(7) 0.6122(3) -0.0165(4) 0.0314(16) Uani 1 1 d . A 1
H25 H 0.5020 0.6412 -0.0012 0.038 Uiso 1 1 calc R A 1
N2 N 0.4835(4) 0.5769(2) -0.0775(3) 0.0260(13) Uani 1 1 d D A 1
C31 C 0.5237(6) 0.5335(2) -0.2848(3) 0.0214(13) Uani 1 1 d D A 1
C32 C 0.4713(7) 0.5296(3) -0.3704(5) 0.0326(17) Uani 1 1 d . A 1
H32 H 0.4083 0.5013 -0.3864 0.039 Uiso 1 1 calc R A 1
C33 C 0.5132(9) 0.5671(3) -0.4284(5) 0.0393(19) Uani 1 1 d . A 1
H33 H 0.4766 0.5647 -0.4836 0.047 Uiso 1 1 calc R A 1
C34 C 0.6067(9) 0.6075(3) -0.4071(4) 0.0383(18) Uani 1 1 d . A 1
H34 H 0.6358 0.6331 -0.4467 0.046 Uiso 1 1 calc R A 1
C35 C 0.6588(8) 0.6100(3) -0.3242(4) 0.0327(16) Uani 1 1 d . A 1
H35 H 0.7240 0.6378 -0.3092 0.039 Uiso 1 1 calc R A 1
N3 N 0.6196(6) 0.5740(2) -0.2647(2) 0.0286(12) Uani 1 1 d D A 1
Al2 Al 0.95861(19) 0.68905(7) -0.06941(12) 0.0234(5) Uani 1 1 d D A 1
C2 C 1.1013(8) 0.7469(3) -0.0368(5) 0.0421(19) Uani 1 1 d D A 1
H2A H 1.0563 0.7741 -0.0024 0.063 Uiso 1 1 calc R A 1
H2B H 1.1359 0.7643 -0.0866 0.063 Uiso 1 1 calc R A 1
H2C H 1.1808 0.7303 -0.0058 0.063 Uiso 1 1 calc R A 1
C41 C 1.0280(7) 0.6370(2) -0.1581(3) 0.0277(16) Uiso 1 1 d D A 1
C42 C 1.1550(6) 0.6430(3) -0.2005(4) 0.0273(15) Uani 1 1 d . A 1
H42 H 1.2153 0.6726 -0.1861 0.033 Uiso 1 1 calc R A 1
C43 C 1.1965(7) 0.6074(3) -0.2629(5) 0.0371(18) Uani 1 1 d . A 1
H43 H 1.2838 0.6120 -0.2893 0.045 Uiso 1 1 calc R A 1
C44 C 1.1053(8) 0.5655(3) -0.2845(5) 0.0378(17) Uani 1 1 d . A 1
H44 H 1.1297 0.5404 -0.3261 0.045 Uiso 1 1 calc R A 1
C45 C 0.9760(7) 0.5601(3) -0.2444(4) 0.0334(16) Uani 1 1 d . A 1
H45 H 0.9143 0.5313 -0.2602 0.040 Uiso 1 1 calc R A 1
N4 N 0.9363(4) 0.5950(2) -0.1836(4) 0.0252(13) Uani 1 1 d D A 1
C51 C 0.7716(4) 0.7186(2) -0.1199(3) 0.0180(13) Uani 1 1 d DU A 1
C52 C 0.7415(7) 0.7755(3) -0.1361(5) 0.0320(16) Uani 1 1 d . A 1
H52 H 0.8084 0.8023 -0.1189 0.038 Uiso 1 1 calc R A 1
C53 C 0.6151(9) 0.7913(3) -0.1765(5) 0.041(2) Uani 1 1 d U A 1
H53 H 0.5996 0.8282 -0.1909 0.049 Uiso 1 1 calc R A 1
C54 C 0.5094(8) 0.7515(3) -0.1960(5) 0.0402(19) Uani 1 1 d . A 1
H54 H 0.4196 0.7616 -0.2190 0.048 Uiso 1 1 calc R A 1
C55 C 0.5426(7) 0.6962(3) -0.1801(4) 0.0272(15) Uani 1 1 d . A 1
H55 H 0.4746 0.6693 -0.1951 0.033 Uiso 1 1 calc R A 1
N5 N 0.6694(5) 0.68005(14) -0.1438(4) 0.0237(12) Uani 1 1 d D A 1
C61 C 0.8979(6) 0.6396(2) 0.0249(3) 0.0245(14) Uani 1 1 d D A 1
C62 C 0.9456(7) 0.6441(3) 0.1103(4) 0.0290(15) Uani 1 1 d . A 1
H62 H 1.0111 0.6716 0.1262 0.035 Uiso 1 1 calc R A 1
C63 C 0.8961(8) 0.6081(4) 0.1698(5) 0.041(2) Uani 1 1 d . A 1
H63 H 0.9308 0.6104 0.2254 0.050 Uiso 1 1 calc R A 1
C64 C 0.7961(8) 0.5693(4) 0.1471(5) 0.0419(19) Uani 1 1 d . A 1
H64 H 0.7573 0.5460 0.1872 0.050 Uiso 1 1 calc R A 1
C65 C 0.7534(7) 0.5650(3) 0.0634(4) 0.0275(15) Uani 1 1 d . A 1
H65 H 0.6879 0.5375 0.0472 0.033 Uiso 1 1 calc R A 1
N6 N 0.8030(5) 0.5990(2) 0.0046(2) 0.0244(12) Uani 1 1 d D A 1
O1T O 1.1863(12) 0.2430(5) 0.1803(6) 0.110(3) Uani 1 1 d . B 1
C1T C 1.168(2) 0.2587(7) 0.1018(8) 0.139(8) Uani 1 1 d . B 1
H1T1 H 1.1799 0.2272 0.0647 0.167 Uiso 1 1 calc R B 1
H1T2 H 1.2403 0.2861 0.0886 0.167 Uiso 1 1 calc R B 1
C2T C 1.0089(18) 0.2845(6) 0.0871(9) 0.127(7) Uani 1 1 d . B 1
H2T1 H 1.0076 0.3242 0.0965 0.153 Uiso 1 1 calc R B 1
H2T2 H 0.9683 0.2763 0.0314 0.153 Uiso 1 1 calc R B 1
C3T C 0.9361(15) 0.2541(7) 0.1533(8) 0.098(4) Uani 1 1 d . B 1
H3T1 H 0.8981 0.2793 0.1946 0.117 Uiso 1 1 calc R B 1
H3T2 H 0.8573 0.2320 0.1295 0.117 Uiso 1 1 calc R B 1
C4T C 1.050(2) 0.2179(7) 0.1927(11) 0.120(5) Uani 1 1 d . B 1
H4T1 H 1.0347 0.2138 0.2525 0.144 Uiso 1 1 calc R B 1
H4T2 H 1.0471 0.1815 0.1669 0.144 Uiso 1 1 calc R B 1
Mn1X Mn 1.2122(11) 0.7442(3) -0.1314(6) 0.0069(15) Uiso 0.10 1 d P C 2
Mn2X Mn 0.9704(19) 0.6395(7) -0.1862(11) 0.059(4) Uiso 0.10 1 d P D 2
Al1X Al 0.209(3) 0.4284(8) -0.1325(17) 0.034(5) Uiso 0.10 1 d P E 2
Al2X Al 0.9564(18) 0.3466(7) -0.0663(11) 0.014(3) Uiso 0.10 1 d P F 2

loop_
_atom_site_aniso_label
_atom_site_aniso_U_11
_atom_site_aniso_U_22
_atom_site_aniso_U_33
_atom_site_aniso_U_23
_atom_site_aniso_U_13
_atom_site_aniso_U_12
Mn1 0.0220(4) 0.0162(4) 0.0268(5) 0.0001(3) 0.0002(3) -0.0042(3)
Al1 0.0208(9) 0.0173(10) 0.0277(10) -0.0018(8) -0.0011(7) -0.0057(8)
C1 0.038(4) 0.028(4) 0.056(5) -0.003(4) -0.001(3) -0.010(3)
C11 0.029(3) 0.017(3) 0.038(4) 0.005(3) 0.016(3) 0.000(3)
C12 0.033(4) 0.024(3) 0.029(3) -0.004(3) 0.003(3) -0.008(3)
C13 0.045(4) 0.011(3) 0.052(5) 0.012(3) 0.023(4) 0.017(3)
C14 0.027(4) 0.032(4) 0.053(5) 0.010(3) -0.004(3) 0.009(3)
C15 0.031(4) 0.024(4) 0.051(5) -0.007(3) 0.002(3) 0.002(3)
N1 0.018(3) 0.020(3) 0.033(3) 0.001(2) -0.003(2) 0.003(2)
C21 0.028(3) 0.005(3) 0.034(4) 0.007(2) -0.003(3) -0.003(2)
C22 0.027(3) 0.015(3) 0.044(4) 0.001(3) -0.011(3) 0.004(3)
C23 0.024(3) 0.029(4) 0.029(4) 0.006(3) 0.008(3) -0.004(3)
C24 0.034(4) 0.035(4) 0.032(4) -0.005(3) 0.010(3) 0.008(3)
C25 0.038(4) 0.021(3) 0.036(4) -0.006(3) 0.002(3) -0.003(3)
N2 0.035(3) 0.019(3) 0.024(3) 0.003(2) 0.001(3) -0.002(2)
C31 0.017(3) 0.017(3) 0.030(3) -0.001(3) 0.000(2) 0.003(2)
C32 0.028(3) 0.035(4) 0.035(4) -0.005(3) 0.003(3) 0.003(3)
C33 0.057(5) 0.041(5) 0.020(4) -0.012(4) 0.000(3) 0.003(4)
C34 0.058(5) 0.035(4) 0.023(4) 0.006(3) 0.007(3) -0.003(4)
C35 0.040(4) 0.033(4) 0.026(4) 0.005(3) 0.006(3) -0.013(3)
N3 0.042(3) 0.018(3) 0.025(3) 0.003(3) 0.003(2) 0.001(3)
Al2 0.0225(9) 0.0155(10) 0.0322(11) -0.0017(8) 0.0007(8) -0.0044(8)
C2 0.037(4) 0.027(4) 0.060(5) -0.005(4) -0.018(4) -0.015(3)
C42 0.020(3) 0.033(4) 0.029(4) 0.004(3) 0.001(3) -0.002(3)
C43 0.019(3) 0.052(5) 0.041(4) 0.006(4) 0.010(3) 0.011(3)
C44 0.039(4) 0.036(4) 0.038(4) -0.005(4) 0.005(3) 0.009(3)
C45 0.026(3) 0.040(4) 0.035(4) -0.011(3) 0.006(3) 0.000(3)
N4 0.020(3) 0.015(3) 0.040(4) -0.006(3) 0.002(2) -0.004(2)
C51 0.019(3) 0.010(3) 0.025(3) 0.000(2) 0.004(2) 0.002(2)
C52 0.028(4) 0.022(3) 0.045(4) 0.007(3) -0.006(3) 0.002(3)
C53 0.043(4) 0.028(4) 0.052(5) 0.000(4) -0.020(4) 0.009(4)
C54 0.035(4) 0.033(4) 0.052(5) 0.006(4) -0.007(4) 0.009(3)
C55 0.023(3) 0.027(4) 0.031(4) 0.007(3) -0.004(3) -0.002(3)
N5 0.025(3) 0.014(2) 0.032(3) -0.002(2) 0.002(2) -0.002(2)
C61 0.025(3) 0.020(3) 0.029(3) -0.004(3) 0.001(3) -0.001(3)
C62 0.037(4) 0.027(4) 0.022(3) -0.009(3) 0.001(3) -0.009(3)
C63 0.044(5) 0.058(5) 0.022(4) 0.012(4) -0.009(3) -0.015(4)
C64 0.035(4) 0.050(5) 0.041(5) 0.008(4) 0.003(3) -0.002(4)
C65 0.034(4) 0.019(3) 0.030(4) 0.007(3) 0.006(3) -0.007(3)
N6 0.016(2) 0.021(3) 0.036(3) 0.002(3) 0.002(2) -0.005(2)
O1T 0.109(7) 0.127(8) 0.093(7) -0.019(6) -0.008(5) 0.048(7)
C1T 0.186(15) 0.169(15) 0.064(8) 0.035(9) 0.028(9) 0.141(14)
C2T 0.180(15) 0.083(9) 0.113(11) 0.057(8) -0.090(11) -0.055(10)
C3T 0.095(9) 0.121(11) 0.077(8) 0.015(8) -0.015(7) 0.001(8)
C4T 0.159(16) 0.096(11) 0.104(11) -0.002(9) 0.000(11) 0.019(11)

loop_
_atom_type_symbol
_atom_type_description
_atom_type_scat_dispersion_real
_atom_type_scat_dispersion_imag
_atom_type_scat_source
C C 0.0033 0.0016 'International Tables Vol C Tables 4.2.6.8 and 6.1.1.4'
H H 0.0000 0.0000 'International Tables Vol C Tables 4.2.6.8 and 6.1.1.4'
N N 0.0061 0.0033 'International Tables Vol C Tables 4.2.6.8 and 6.1.1.4'
Al Al 0.0645 0.0514 'International Tables Vol C Tables 4.2.6.8 and 6.1.1.4'
Mn Mn 0.3368 0.7283 'International Tables Vol C Tables 4.2.6.8 and 6.1.1.4'
O O 0.0106 0.0060 'International Tables Vol C Tables 4.2.6.8 and 6.1.1.4'

loop_
_geom_angle_atom_site_label_1
_geom_angle_atom_site_label_2
_geom_angle_atom_site_label_3
_geom_angle
N6 Mn1 N4 91.1(2)
N6 Mn1 N5 91.00(19)
N4 Mn1 N5 91.57(19)
N6 Mn1 N3 179.6(3)
N4 Mn1 N3 88.5(2)
N5 Mn1 N3 89.1(2)
N6 Mn1 N1 89.30(19)
N4 Mn1 N1 88.21(19)
N5 Mn1 N1 179.6(2)
N3 Mn1 N1 90.6(2)
N6 Mn1 N2 89.68(19)
N4 Mn1 N2 178.9(2)
N5 Mn1 N2 89.1(2)
N3 Mn1 N2 90.7(2)
N1 Mn1 N2 91.1(2)
C11 Al1 C1 113.5(3)
C11 Al1 C31 104.4(2)
C1 Al1 C31 115.8(3)
C11 Al1 C21 103.7(2)
C1 Al1 C21 113.6(3)
C31 Al1 C21 104.5(2)
C12 C11 N1 118.1(4)
C12 C11 Al1 126.9(5)
N1 C11 Al1 114.9(3)
C13 C12 C11 123.1(6)
C12 C13 C14 118.1(6)
C15 C14 C13 117.9(6)
N1 C15 C14 124.8(7)
C15 N1 C11 117.9(4)
C15 N1 Mn1 119.0(4)
C11 N1 Mn1 123.1(3)
N2 C21 C22 119.3(4)
N2 C21 Al1 118.0(4)
C22 C21 Al1 122.7(4)
C23 C22 C21 121.6(6)
C22 C23 C24 118.3(6)
C25 C24 C23 117.3(6)
N2 C25 C24 124.4(6)
C21 N2 C25 119.2(4)
C21 N2 Mn1 121.5(4)
C25 N2 Mn1 119.1(4)
N3 C31 C32 118.0(4)
N3 C31 Al1 117.2(4)
C32 C31 Al1 124.8(5)
C33 C32 C31 120.3(6)
C34 C33 C32 120.8(7)
C33 C34 C35 118.2(7)
N3 C35 C34 123.1(6)
C35 N3 C31 119.6(4)
C35 N3 Mn1 118.1(4)
C31 N3 Mn1 122.2(3)
C2 Al2 C61 115.3(3)
C2 Al2 C51 114.3(3)
C61 Al2 C51 104.4(2)
C2 Al2 C41 113.4(3)
C61 Al2 C41 104.7(2)
C51 Al2 C41 103.5(2)
N4 C41 C42 117.5(4)
N4 C41 Al2 117.3(4)
C42 C41 Al2 124.9(5)
C43 C42 C41 123.2(6)
C44 C43 C42 117.5(6)
C43 C44 C45 119.8(7)
N4 C45 C44 122.4(6)
C41 N4 C45 119.5(4)
C41 N4 Mn1 121.1(3)
C45 N4 Mn1 119.3(4)
N5 C51 C52 118.4(4)
N5 C51 Al2 116.5(3)
C52 C51 Al2 125.0(4)
C53 C52 C51 120.8(6)
C52 C53 C54 119.5(7)
C55 C54 C53 118.1(7)
N5 C55 C54 122.6(6)
C55 N5 C51 120.3(4)
C55 N5 Mn1 117.7(4)
C51 N5 Mn1 121.9(3)
N6 C61 C62 117.7(4)
N6 C61 Al2 116.8(4)
C62 C61 Al2 125.5(4)
C63 C62 C61 120.6(6)
C64 C63 C62 119.7(7)
C63 C64 C65 118.6(7)
N6 C65 C64 122.2(6)
C61 N6 C65 121.2(4)
C61 N6 Mn1 122.5(3)
C65 N6 Mn1 116.3(4)
C1T O1T C4T 99.8(14)
O1T C1T C2T 109.8(12)
C3T C2T C1T 98.2(10)
C4T C3T C2T 104.9(13)
O1T C4T C3T 108.3(13)

loop_
_geom_bond_atom_site_label_1
_geom_bond_atom_site_label_2
_geom_bond_distance
Mn1 N6 2.291(3)
Mn1 N4 2.295(3)
Mn1 N5 2.300(3)
Mn1 N3 2.296(3)
Mn1 N1 2.305(3)
Mn1 N2 2.300(3)
Al1 C11 2.013(4)
Al1 C1 1.984(5)
Al1 C31 2.012(4)
Al1 C21 2.013(4)
C11 C12 1.393(9)
C11 N1 1.389(8)
C12 C13 1.361(10)
C13 C14 1.403(11)
C14 C15 1.359(10)
C15 N1 1.356(9)
C21 N2 1.343(8)
C21 C22 1.387(9)
C22 C23 1.391(10)
C23 C24 1.403(10)
C24 C25 1.358(10)
C25 N2 1.360(8)
C31 N3 1.353(8)
C31 C32 1.431(9)
C32 C33 1.358(11)
C33 C34 1.341(12)
C34 C35 1.387(10)
C35 N3 1.342(9)
Al2 C2 1.981(5)
Al2 C61 2.012(4)
Al2 C51 2.014(3)
Al2 C41 2.010(4)
C41 N4 1.376(8)
C41 C42 1.383(9)
C42 C43 1.377(10)
C43 C44 1.356(12)
C44 C45 1.381(10)
C45 N4 1.343(8)
C51 N5 1.372(7)
C51 C52 1.426(8)
C52 C53 1.370(10)
C53 C54 1.400(11)
C54 C55 1.392(10)
C55 N5 1.348(8)
C61 N6 1.348(7)
C61 C62 1.416(9)
C62 C63 1.374(10)
C63 C64 1.360(12)
C64 C65 1.377(11)
C65 N6 1.337(8)
O1T C1T 1.308(14)
O1T C4T 1.418(19)
C1T C2T 1.61(2)
C2T C3T 1.468(19)
C3T C4T 1.49(2)
